data_4116805
loop_
_publ_author_name
'Isabelle Jestin'
'Pierre Fr\`ere'
'Nicolas Mercier'
'Eric Levillain'
'Didier Stievenard'
'Jean Roncali'

_publ_contact_author_email Nicolas.Mercier@sciences.univ-angers.fr
_publ_section_title
;
 Synthesis and Characterization of the Electronic and Electrochemical
 Properties of Thienylenevinylene Oligomers with Multinanometer Dimensions
;
_journal_name_full 'Journal of the American Chemical Society'
_journal_page_first 8150
_journal_page_last 8158
_journal_paper_doi 10.1021/ja980603z
_journal_volume 120
_journal_year 1998
_chemical_formula_moiety C72H112O2S4
_chemical_formula_sum 'C72 H112 O2 S4'
_chemical_formula_weight 1137.95
_chemical_name_systematic ' ?'
_space_group_IT_number 2
_symmetry_cell_setting triclinic
_symmetry_space_group_name_Hall '-P 1'
_symmetry_space_group_name_H-M 'P -1'
_audit_creation_date 1-07-97
_cell_angle_alpha 84.25(3)
_cell_angle_beta 80.23(3)
_cell_angle_gamma 87.49(3)
_cell_formula_units_Z 1
_cell_length_a 9.094(3)
_cell_length_b 14.007(5)
_cell_length_c 14.302(6)
_cell_measurement_reflns_used 25
_cell_measurement_temperature 294
_cell_measurement_theta_max 16.8
_cell_measurement_theta_min 9.9
_cell_volume 1785.7(12)
_computing_cell_refinement CAD4_(Enraf-Nonius,_1994)
_computing_data_collection CAD4_(Enraf-Nonius,_1994)
_computing_data_reduction process_MolEN_(Fair,_1990)
_computing_publication_material BTABLE_PTABLE_CIF_IN_MolEN_(Fair,_1990)
_computing_structure_refinement LSFM_MolEN_(Fair,_1990)
_computing_structure_solution direct_methods_(SIR,_Burla_et_al.,_1989)
_diffrn_ambient_temperature 294
_diffrn_measurement_device Enraf_Nonius_CAD4
_diffrn_measurement_method \w
_diffrn_radiation_monochromator graphite
_diffrn_radiation_source xray_tube
_diffrn_radiation_type Mo-K\a
_diffrn_radiation_wavelength 0.71073
_diffrn_reflns_av_R_equivalents 0.016
_diffrn_reflns_av_sigmaI/netI 0.333
_diffrn_reflns_limit_h_max 10
_diffrn_reflns_limit_h_min -10
_diffrn_reflns_limit_k_max 16
_diffrn_reflns_limit_k_min -16
_diffrn_reflns_limit_l_max 16
_diffrn_reflns_limit_l_min 0
_diffrn_reflns_number 6539
_diffrn_reflns_theta_max 24.97
_diffrn_reflns_theta_min 2.5
_diffrn_standards_decay_% 0
_diffrn_standards_interval_time 120
_diffrn_standards_number 3
_exptl_absorpt_coefficient_mu 0.165
_exptl_absorpt_correction_T_max 1.0000
_exptl_absorpt_correction_T_min 0.9758
_exptl_absorpt_correction_type psi_scans_(North,_Phillips,_Mathews,_1968)
_exptl_crystal_colour 'dark red'
_exptl_crystal_density_diffrn 1.06
_exptl_crystal_density_method none
_exptl_crystal_description prism
_exptl_crystal_F_000 624
_exptl_crystal_size_max 0.80
_exptl_crystal_size_mid 0.50
_exptl_crystal_size_min 0.40
_refine_diff_density_max 0.609
_refine_diff_density_min -0.221
_refine_ls_abs_structure_details ' ?'
_refine_ls_goodness_of_fit_all 2.055
_refine_ls_goodness_of_fit_obs 1.858
_refine_ls_hydrogen_treatment included_not_refined
_refine_ls_matrix_type full
_refine_ls_number_constraints 0
_refine_ls_number_parameters 353
_refine_ls_number_reflns 3538
_refine_ls_number_restraints 224
_refine_ls_R_factor_all 0.117
_refine_ls_R_factor_obs 0.064
_refine_ls_shift/esd_max 0.061
_refine_ls_shift/esd_mean 0.005
_refine_ls_structure_factor_coef F
_refine_ls_weighting_details 'w = 4Fo^2^/(\s^2^(Fo^2^) + 0.0064 Fo^4^)'
_refine_ls_weighting_scheme calc
_refine_ls_wR_factor_all 0.105
_refine_ls_wR_factor_obs 0.092
_reflns_number_observed 3538
_reflns_number_total 6263
_reflns_observed_criterion >3.0\s(I)
_cod_data_source_file ja980603z.cif
_cod_data_source_block (NoName)
_cod_depositor_comments
;
The following automatic conversions were performed:

'_refine_ls_weighting_scheme' value '4Fo^2^/(\s^2^(Fo^2^) + 0.0064
Fo^4^)' was changed to 'calc'. New tag '_refine_ls_weighting_details'
was created. The value of the new tag was set to 'w =
4Fo^2^/(\s^2^(Fo^2^) + 0.0064 Fo^4^)'.

Automatic conversion script
Id: cif_fix_values 3143 2015-03-26 13:38:13Z robertas 
;
_cod_original_cell_volume 1785(1)
_cod_original_formula_sum C72H112O2S4
_cod_database_code 4116805

loop_
_symmetry_equiv_pos_as_xyz
x,y,z
-x,-y,-z

loop_
_atom_site_aniso_label
_atom_site_aniso_U_11
_atom_site_aniso_U_22
_atom_site_aniso_U_33
_atom_site_aniso_U_12
_atom_site_aniso_U_13
_atom_site_aniso_U_23
_atom_site_aniso_type_symbol
S1 0.0625(5) 0.0501(5) 0.0574(5) -0.0031(4) -0.0102(4) -0.0032(4) S
S2 0.0781(6) 0.0642(6) 0.0657(6) -0.0079(5) -0.0193(5) -0.0023(5) S
O1 0.232(4) 0.127(3) 0.103(2) -0.024(3) -0.059(2) 0.030(2) O
C1 0.062(2) 0.057(2) 0.050(2) -0.000(2) -0.012(2) -0.003(2) C
C2 0.055(2) 0.052(2) 0.053(2) -0.000(2) -0.007(2) -0.005(2) C
C3 0.050(2) 0.053(2) 0.059(2) -0.000(2) -0.009(2) -0.009(2) C
C4 0.050(2) 0.051(2) 0.054(2) 0.002(2) -0.010(2) -0.005(2) C
C5 0.051(2) 0.052(2) 0.055(2) 0.004(2) -0.008(2) -0.002(2) C
C6 0.051(2) 0.057(2) 0.053(2) 0.003(2) -0.007(2) -0.001(2) C
C7 0.055(2) 0.056(2) 0.060(2) -0.003(2) -0.010(2) -0.005(2) C
C8 0.052(2) 0.059(2) 0.057(2) -0.001(2) -0.010(2) -0.009(2) C
C9 0.066(2) 0.061(2) 0.073(2) -0.002(2) -0.012(2) -0.009(2) C
C10 0.064(2) 0.089(3) 0.063(2) -0.004(2) -0.010(2) -0.020(2) C
C11 0.068(2) 0.075(2) 0.054(2) 0.003(2) -0.014(2) -0.008(2) C
C12 0.111(3) 0.115(4) 0.073(3) -0.005(3) -0.020(2) 0.002(3) C
C13 0.072(2) 0.056(2) 0.062(2) 0.006(2) -0.015(2) -0.006(2) C
C14 0.076(2) 0.052(2) 0.075(2) 0.006(2) -0.002(2) -0.002(2) C
C15 0.091(3) 0.050(2) 0.080(3) 0.003(2) -0.013(2) 0.003(2) C
C16 0.088(3) 0.058(2) 0.088(3) 0.001(2) -0.005(2) 0.003(2) C
C17 0.101(3) 0.060(2) 0.101(3) -0.009(2) -0.001(3) -0.003(2) C
C18 0.108(4) 0.081(3) 0.140(4) -0.008(3) -0.001(3) 0.009(3) C
C19 0.082(2) 0.058(2) 0.066(2) -0.006(2) -0.022(2) -0.008(2) C
C20 0.099(3) 0.077(3) 0.059(2) 0.004(2) -0.003(2) -0.013(2) C
C21 0.133(4) 0.078(3) 0.099(3) 0.016(3) -0.027(3) -0.032(2) C
C22 0.153(5) 0.095(3) 0.121(4) 0.020(3) -0.014(4) -0.033(3) C
C23 0.183(6) 0.123(4) 0.187(6) 0.027(4) 0.003(5) -0.051(4) C
C24 0.214(7) 0.134(5) 0.183(6) 0.020(5) 0.036(6) -0.038(5) C
C25 0.064(2) 0.078(3) 0.095(3) 0.002(2) -0.012(2) -0.020(2) C
C26 0.071(3) 0.098(3) 0.102(3) -0.012(2) -0.007(2) -0.011(3) C
C27 0.128(4) 0.108(4) 0.139(5) -0.024(3) -0.007(4) 0.017(4) C
C28 0.170(6) 0.166(6) 0.201(6) -0.035(5) -0.052(5) 0.067(5) C
C29 0.252(9) 0.30(1) 0.179(6) 0.006(8) -0.066(6) -0.099(6) C
C30 0.269(8) 0.42(2) 0.231(8) 0.03(1) -0.136(6) 0.064(9) C
C31 0.062(2) 0.108(3) 0.085(3) 0.001(2) -0.009(2) -0.028(2) C
C32 0.069(3) 0.139(4) 0.093(3) -0.008(3) -0.012(2) -0.022(3) C
C33 0.093(3) 0.148(4) 0.128(3) -0.027(3) -0.027(2) -0.065(3) C
C34 0.164(5) 0.244(6) 0.115(4) -0.089(4) -0.012(3) -0.064(4) C
C35 0.200(6) 0.234(7) 0.146(5) -0.059(5) -0.055(4) -0.039(5) C
C36 0.44(1) 0.262(9) 0.113(6) -0.147(8) -0.008(7) -0.021(6) C

loop_
_atom_site_label
_atom_site_fract_x
_atom_site_fract_y
_atom_site_fract_z
_atom_site_U_iso_or_equiv
_atom_site_thermal_displace_type
_atom_site_calc_flag
_atom_site_calc_attached_atom
_atom_site_type_symbol
S1 0.4071(1) 0.02966(6) 0.31550(6) 0.0564(5) Uij ? ? S
S2 0.3044(1) 0.14887(7) -0.06726(7) 0.0691(6) Uij ? ? S
O1 0.2626(5) 0.2210(3) -0.2643(3) 0.145(3) Uij ? ? O
C1 0.4893(4) 0.0473(2) 0.4901(2) 0.056(2) Uij ? ? C
C2 0.4510(4) 0.0945(2) 0.4030(2) 0.053(2) Uij ? ? C
C3 0.4431(4) 0.1924(2) 0.3767(2) 0.054(2) Uij ? ? C
C4 0.4054(4) 0.2140(2) 0.2827(2) 0.052(2) Uij ? ? C
C5 0.3844(4) 0.1346(2) 0.2411(2) 0.052(2) Uij ? ? C
C6 0.3513(4) 0.1279(2) 0.1467(2) 0.054(2) Uij ? ? C
C7 0.3352(4) 0.0498(3) 0.1055(2) 0.057(2) Uij ? ? C
C8 0.3042(4) 0.0465(2) 0.0098(2) 0.056(2) Uij ? ? C
C9 0.2787(4) -0.0336(3) -0.0327(3) 0.067(2) Uij ? ? C
C10 0.2539(4) -0.0112(3) -0.1292(3) 0.071(2) Uij ? ? C
C11 0.2624(4) 0.0856(3) -0.1563(3) 0.065(2) Uij ? ? C
C12 0.2499(5) 0.1363(4) -0.2467(3) 0.098(3) Uij ? ? C
C13 0.3983(4) 0.3143(3) 0.2366(3) 0.063(2) Uij ? ? C
C14 0.5461(4) 0.3472(3) 0.1780(3) 0.067(2) Uij ? ? C
C15 0.5539(5) 0.4542(3) 0.1453(3) 0.071(2) Uij ? ? C
C16 0.6961(5) 0.4818(3) 0.0805(3) 0.077(3) Uij ? ? C
C17 0.7104(5) 0.5874(3) 0.0510(3) 0.085(3) Uij ? ? C
C18 0.8507(6) 0.6110(4) -0.0192(4) 0.107(4) Uij ? ? C
C19 0.4651(4) 0.2699(3) 0.4385(3) 0.068(2) Uij ? ? C
C20 0.3176(5) 0.3088(3) 0.4904(3) 0.076(3) Uij ? ? C
C21 0.3268(6) 0.3963(3) 0.5389(3) 0.101(3) Uij ? ? C
C22 0.1729(7) 0.4304(4) 0.5919(4) 0.121(4) Uij ? ? C
C23 0.1734(8) 0.5123(5) 0.6472(5) 0.162(5) Uij ? ? C
C24 0.0308(9) 0.5379(5) 0.7014(5) 0.174(6) Uij ? ? C
C25 0.2798(4) -0.1349(3) 0.0154(3) 0.078(3) Uij ? ? C
C26 0.1348(5) -0.1583(3) 0.0781(3) 0.089(3) Uij ? ? C
C27 0.1333(7) -0.2655(4) 0.1213(4) 0.125(4) Uij ? ? C
C28 0.2461(8) -0.3022(5) 0.1730(5) 0.178(6) Uij ? ? C
C29 0.243(1) -0.2592(7) 0.2556(6) 0.238(8) Uij ? ? C
C30 0.343(1) -0.326(1) 0.3246(6) 0.30(1) Uij ? ? C
C31 0.2284(4) -0.0845(3) -0.1942(3) 0.083(3) Uij ? ? C
C32 0.0670(5) -0.1062(4) -0.1836(3) 0.097(3) Uij ? ? C
C33 0.0448(5) -0.1817(4) -0.2547(4) 0.121(3) Uij ? ? C
C34 0.0604(7) -0.1373(5) -0.3581(4) 0.166(5) Uij ? ? C
C35 0.0214(8) -0.1873(6) -0.4280(5) 0.190(6) Uij ? ? C
C36 0.027(1) -0.1392(7) -0.5234(6) 0.236(9) Uij ? ? C
H1 0.3695 0.3580 0.2860 0.0813 Uiso calc C13 H
H2 0.3227 0.3205 0.1973 0.0813 Uiso calc C13 H
H3 0.5668 0.3116 0.1219 0.0878 Uiso calc C14 H
H4 0.6255 0.3297 0.2141 0.0878 Uiso calc C14 H
H5 0.5426 0.4902 0.2003 0.1008 Uiso calc C15 H
H6 0.4700 0.4730 0.1129 0.1008 Uiso calc C15 H
H7 0.7024 0.4476 0.0239 0.1110 Uiso calc C16 H
H8 0.7778 0.4583 0.1116 0.1110 Uiso calc C16 H
H9 0.7083 0.6221 0.1069 0.1219 Uiso calc C17 H
H10 0.6247 0.6123 0.0226 0.1219 Uiso calc C17 H
H11 0.8563 0.6800 -0.0354 0.1443 Uiso calc C18 H
H12 0.9354 0.5909 0.0096 0.1443 Uiso calc C18 H
H13 0.8517 0.5811 -0.0748 0.1443 Uiso calc C18 H
H14 0.5181 0.3222 0.4010 0.0863 Uiso calc C19 H
H15 0.5275 0.2447 0.4854 0.0863 Uiso calc C19 H
H16 0.2738 0.2592 0.5404 0.1040 Uiso calc C20 H
H17 0.2474 0.3197 0.4475 0.1040 Uiso calc C20 H
H18 0.3710 0.4472 0.4890 0.1320 Uiso calc C21 H
H19 0.4009 0.3865 0.5811 0.1320 Uiso calc C21 H
H20 0.1265 0.3751 0.6334 0.1626 Uiso calc C22 H
H21 0.1031 0.4442 0.5451 0.1626 Uiso calc C22 H
H22 0.2101 0.5677 0.6054 0.2136 Uiso calc C23 H
H23 0.2403 0.4988 0.6924 0.2136 Uiso calc C23 H
H24 0.0308 0.5944 0.7365 0.2365 Uiso calc C24 H
H25 -0.0447 0.5570 0.6583 0.2365 Uiso calc C24 H
H26 -0.0145 0.4880 0.7452 0.2365 Uiso calc C24 H
H27 0.3584 -0.1434 0.0521 0.1001 Uiso calc C25 H
H28 0.2970 -0.1798 -0.0323 0.1001 Uiso calc C25 H
H29 0.0531 -0.1422 0.0448 0.1152 Uiso calc C26 H
H30 0.1210 -0.1185 0.1319 0.1152 Uiso calc C26 H
H31 0.1357 -0.3012 0.0654 0.1619 Uiso calc C27 H
H32 0.0340 -0.2750 0.1582 0.1619 Uiso calc C27 H
H33 0.3381 -0.2886 0.1358 0.2321 Uiso calc C28 H
H34 0.2324 -0.3677 0.1890 0.2321 Uiso calc C28 H
H35 0.1317 -0.2526 0.2901 0.3280 Uiso calc C29 H
H36 0.2704 -0.1928 0.2460 0.3280 Uiso calc C29 H
H37 0.3470 -0.3120 0.3820 0.3980 Uiso calc C30 H
H38 0.3045 -0.3969 0.3309 0.3980 Uiso calc C30 H
H39 0.4432 -0.3371 0.2868 0.3980 Uiso calc C30 H
H40 0.2867 -0.1435 -0.1815 0.1102 Uiso calc C31 H
H41 0.2652 -0.0617 -0.2599 0.1102 Uiso calc C31 H
H42 0.0088 -0.0506 -0.1965 0.1232 Uiso calc C32 H
H43 0.0304 -0.1325 -0.1182 0.1232 Uiso calc C32 H
H44 -0.0480 -0.2132 -0.2359 0.1440 Uiso calc C33 H
H45 0.1230 -0.2334 -0.2511 0.1440 Uiso calc C33 H
H46 0.1616 -0.1139 -0.3781 0.2197 Uiso calc C34 H
H47 -0.0035 -0.0783 -0.3569 0.2197 Uiso calc C34 H
H48 -0.0744 -0.2146 -0.4102 0.2492 Uiso calc C35 H
H49 0.0923 -0.2457 -0.4354 0.2492 Uiso calc C35 H
H50 0.0062 -0.1827 -0.5681 0.3019 Uiso calc C36 H
H51 -0.0372 -0.0876 -0.5220 0.3019 Uiso calc C36 H
H52 0.1295 -0.1187 -0.5473 0.3019 Uiso calc C36 H
H53 0.2354 0.0985 -0.2984 0.1334 Uiso calc C12 H
H54 0.3457 -0.0101 0.1422 0.0751 Uiso calc C7 H
H55 0.3378 0.1884 0.1096 0.0674 Uiso calc C6 H
H56 0.5062 0.0875 0.5384 0.0743 Uiso calc C1 H

loop_
_atom_type_symbol
_atom_type_scat_dispersion_real
_atom_type_scat_dispersion_imag
_atom_type_scat_source
C 0.002 0.002 International_Tables_Vol_IV_Table_2.3.1
H 0.000 0.000 International_Tables_Vol_IV_Table_2.3.1
O 0.008 0.006 International_Tables_Vol_IV_Table_2.3.1
S 0.110 0.124 International_Tables_Vol_IV_Table_2.3.1

loop_
_geom_angle_atom_site_label_1
_geom_angle_atom_site_label_2
_geom_angle_atom_site_label_3
_geom_angle
C2 S1 C5 91.7(2)
C8 S2 C11 91.8(2)
S1 C2 C1 121.3(3)
S1 C2 C3 111.1(3)
C1 C2 C3 127.6(3)
C2 C3 C4 112.5(3)
C2 C3 C19 125.2(3)
C4 C3 C19 122.3(3)
C3 C4 C5 112.8(3)
C3 C4 C13 122.3(3)
C5 C4 C13 124.8(3)
S1 C5 C4 111.8(3)
S1 C5 C6 119.7(3)
C4 C5 C6 128.4(3)
C5 C6 C7 128.0(3)
C6 C7 C8 126.2(3)
S2 C8 C7 121.1(3)
S2 C8 C9 111.7(3)
C7 C8 C9 127.2(3)
C8 C9 C10 112.6(3)
C8 C9 C25 124.1(4)
C10 C9 C25 123.3(4)
C9 C10 C11 111.6(4)
C9 C10 C31 124.4(4)
C11 C10 C31 123.9(4)
S2 C11 C10 112.1(3)
S2 C11 C12 118.8(3)
C10 C11 C12 129.0(4)
O1 C12 C11 124.2(5)
C4 C13 C14 113.5(3)
C13 C14 C15 115.6(3)
C14 C15 C16 113.7(3)
C15 C16 C17 115.0(3)
C16 C17 C18 113.1(4)
C3 C19 C20 112.3(3)
C19 C20 C21 115.8(4)
C20 C21 C22 112.9(4)
C21 C22 C23 116.5(5)
C22 C23 C24 115.3(6)
C9 C25 C26 112.0(3)
C25 C26 C27 111.5(4)
C26 C27 C28 120.2(5)
C27 C28 C29 112.6(7)
C28 C29 C30 108.7(8)
C10 C31 C32 111.4(4)
C31 C32 C33 109.8(4)
C32 C33 C34 112.5(5)
C33 C34 C35 120.9(6)
C34 C35 C36 118.8(7)

loop_
_geom_bond_atom_site_label_1
_geom_bond_atom_site_label_2
_geom_bond_distance
S1 C2 1.726(4)
S1 C5 1.752(3)
S2 C8 1.719(3)
S2 C11 1.725(4)
O1 C12 1.194(6)
C1 C2 1.439(5)
C2 C3 1.388(5)
C3 C4 1.442(5)
C3 C19 1.507(5)
C4 C5 1.348(5)
C4 C13 1.495(5)
C5 C6 1.446(5)
C6 C7 1.317(5)
C7 C8 1.449(5)
C8 C9 1.375(5)
C9 C10 1.438(6)
C9 C25 1.514(5)
C10 C11 1.375(6)
C10 C31 1.502(6)
C11 C12 1.429(6)
C13 C14 1.522(5)
C14 C15 1.525(5)
C15 C16 1.499(6)
C16 C17 1.501(6)
C17 C18 1.511(7)
C19 C20 1.525(5)
C20 C21 1.480(7)
C21 C22 1.553(7)
C22 C23 1.458(9)
C23 C24 1.44(1)
C25 C26 1.493(6)
C26 C27 1.565(7)
C27 C28 1.41(1)
C28 C29 1.37(1)
C29 C30 1.65(1)
C31 C32 1.491(6)
C32 C33 1.580(8)
C33 C34 1.531(8)
C34 C35 1.38(1)
C35 C36 1.45(1)
